data_7123595
loop_
_publ_author_name
'Dhandabani, Ganesh Kumar'
'Mutra, Mohana Reddy'
'Wang, Jeh-Jeng'

_publ_section_title
;
 FeCl3 promoted ring size dictating diversity-oriented synthesis (DOS) of
 N-heterocycles using in situ generated cyclic imines and enamines
;
_journal_name_full 'Chemical Communications'
_journal_paper_doi 10.1039/C9CC03375K
_journal_year 2019
_chemical_formula_moiety 'C24 H19 N, 0.45(H2 O)'
_chemical_formula_sum 'C24 H19.9 N O0.45'
_chemical_formula_weight 329.51
_space_group_crystal_system triclinic
_space_group_IT_number 2
_space_group_name_Hall '-P 1'
_space_group_name_H-M_alt 'P -1'
_symmetry_cell_setting triclinic
_symmetry_space_group_name_Hall '-P 1'
_symmetry_space_group_name_H-M 'P -1'
_atom_sites_solution_hydrogens mixed
_audit_creation_method SHELXL-2014/7
_audit_update_record
;
2019-03-24 deposited with the CCDC.    2019-06-03 downloaded from the CCDC.
;
_cell_angle_alpha 104.8513(17)
_cell_angle_beta 109.5128(15)
_cell_angle_gamma 108.1988(15)
_cell_formula_units_Z 2
_cell_length_a 9.2367(4)
_cell_length_b 10.2565(5)
_cell_length_c 11.0747(6)
_cell_measurement_reflns_used 9932
_cell_measurement_temperature 150(2)
_cell_measurement_theta_max 26.337
_cell_measurement_theta_min 3.203
_cell_volume 859.89(8)
_computing_cell_refinement 'SAINT V7.34A (Bruker AXS, 2006)'
_computing_data_collection 'APEX2 (Bruker AXS, 2010)'
_computing_data_reduction 'SAINT V7.34A (Bruker AXS, 2006)'
_computing_molecular_graphics 'Bruker SHELXTL'
_computing_publication_material 'Bruker SHELXTL'
_computing_structure_refinement 'SHELXL-2014/7 (Sheldrick, 2014)'
_computing_structure_solution 'SHELXL-2014/7 (Sheldrick, 2014)'
_diffrn_ambient_temperature 150(2)
_diffrn_measured_fraction_theta_full 0.997
_diffrn_measured_fraction_theta_max 0.998
_diffrn_measurement_device_type 'Bruker APEX-II CCD'
_diffrn_measurement_method '\f and \w scans'
_diffrn_radiation_probe x-ray
_diffrn_radiation_type MoK\a
_diffrn_radiation_wavelength 0.71073
_diffrn_reflns_av_R_equivalents 0.0419
_diffrn_reflns_av_unetI/netI 0.0220
_diffrn_reflns_Laue_measured_fraction_full 0.997
_diffrn_reflns_Laue_measured_fraction_max 0.998
_diffrn_reflns_limit_h_max 11
_diffrn_reflns_limit_h_min -11
_diffrn_reflns_limit_k_max 12
_diffrn_reflns_limit_k_min -12
_diffrn_reflns_limit_l_max 13
_diffrn_reflns_limit_l_min -13
_diffrn_reflns_number 28959
_diffrn_reflns_point_group_measured_fraction_full 0.997
_diffrn_reflns_point_group_measured_fraction_max 0.998
_diffrn_reflns_theta_full 25.242
_diffrn_reflns_theta_max 26.384
_diffrn_reflns_theta_min 3.203
_exptl_absorpt_coefficient_mu 0.075
_exptl_absorpt_correction_T_max 0.9281
_exptl_absorpt_correction_T_min 0.8922
_exptl_absorpt_correction_type multi-scan
_exptl_absorpt_process_details 'SADABS V2012/1 (Bruker AXS Inc.)'
_exptl_crystal_colour colourless
_exptl_crystal_density_diffrn 1.273
_exptl_crystal_description parallelepiped
_exptl_crystal_F_000 349
_exptl_crystal_size_max 0.520
_exptl_crystal_size_mid 0.420
_exptl_crystal_size_min 0.210
_refine_diff_density_max 0.190
_refine_diff_density_min -0.218
_refine_diff_density_rms 0.044
_refine_ls_extinction_method none
_refine_ls_goodness_of_fit_ref 1.005
_refine_ls_hydrogen_treatment mixed
_refine_ls_matrix_type full
_refine_ls_number_parameters 238
_refine_ls_number_reflns 3517
_refine_ls_number_restraints 0
_refine_ls_restrained_S_all 1.005
_refine_ls_R_factor_all 0.0598
_refine_ls_R_factor_gt 0.0425
_refine_ls_shift/su_max 0.010
_refine_ls_shift/su_mean 0.000
_refine_ls_structure_factor_coef Fsqd
_refine_ls_weighting_details 'w=1/[\s^2^(Fo^2^)+(0.0572P)^2^+0.3169P] where P=(Fo^2^+2Fc^2^)/3'
_refine_ls_weighting_scheme calc
_refine_ls_wR_factor_gt 0.1020
_refine_ls_wR_factor_ref 0.1139
_reflns_Friedel_coverage 0.000
_reflns_number_gt 2774
_reflns_number_total 3517
_reflns_threshold_expression 'I > 2\s(I)'
_cod_data_source_file c9cc03375k2.cif
_cod_data_source_block th4036
_cod_depositor_comments
;
The following automatic conversions were performed:

'_symmetry_cell_setting' value 'Triclinic' changed to 'triclinic'
according to
/home/data/users/saulius/crontab/automatic-downloads/rss-feeds/RSC/lib/dictionaries/cif_core.dic
dictionary named 'cif_core.dic' version 2.4.2 from 2011-04-26.

Automatic conversion script
Id: cif_fix_values 4973 2017-02-22 13:04:09Z antanas 
;
_cod_original_cell_volume 859.89(7)
_cod_original_sg_symbol_H-M P-1
_cod_original_formula_sum 'C24 H19.90 N O0.45'
_cod_database_code 7123595
_shelx_shelxl_version_number 2014/7
_shelx_space_group_comment
; 
The symmetry employed for this shelxl refinement is uniquely defined 
by the following loop, which should always be used as a source of 
symmetry information in preference to the above space-group names. 
They are only intended as comments. 
;
_shelx_estimated_absorpt_t_min 0.962
_shelx_estimated_absorpt_t_max 0.984

loop_
_space_group_symop_operation_xyz
'x, y, z'
'-x, -y, -z'

loop_
_atom_site_label
_atom_site_type_symbol
_atom_site_fract_x
_atom_site_fract_y
_atom_site_fract_z
_atom_site_U_iso_or_equiv
_atom_site_adp_type
_atom_site_occupancy
_atom_site_site_symmetry_order
_atom_site_calc_flag
_atom_site_refinement_flags_posn
_atom_site_refinement_flags_adp
_atom_site_refinement_flags_occupancy
N N 0.42505(14) 0.73656(12) 0.02202(11) 0.0198(3) Uani 1 1 d . . .
C1 C 0.54751(16) 1.00332(15) 0.17094(13) 0.0197(3) Uani 1 1 d . . .
C2 C 0.69904(18) 1.13665(16) 0.26598(14) 0.0254(3) Uani 1 1 d . . .
H2A H 0.6913 1.2274 0.3023 0.031 Uiso 1 1 calc R U .
C3 C 0.85588(18) 1.13636(18) 0.30592(15) 0.0301(3) Uani 1 1 d . . .
H3A H 0.9558 1.2269 0.3688 0.036 Uiso 1 1 calc R U .
C4 C 0.87035(18) 1.00310(18) 0.25463(15) 0.0297(3) Uani 1 1 d . . .
H4A H 0.9797 1.0037 0.2848 0.036 Uiso 1 1 calc R U .
C5 C 0.72754(18) 0.87221(17) 0.16119(14) 0.0257(3) Uani 1 1 d . . .
H5A H 0.7387 0.7831 0.1258 0.031 Uiso 1 1 calc R U .
C6 C 0.56324(16) 0.86945(15) 0.11714(13) 0.0199(3) Uani 1 1 d . . .
C7 C 0.27107(16) 0.73249(14) -0.01574(13) 0.0180(3) Uani 1 1 d . . .
C8 C 0.12231(17) 0.59109(14) -0.12502(13) 0.0196(3) Uani 1 1 d . . .
C9 C 0.14142(19) 0.48500(16) -0.21897(15) 0.0265(3) Uani 1 1 d . . .
H9A H 0.2517 0.5022 -0.2118 0.032 Uiso 1 1 calc R U .
C10 C 0.0005(2) 0.35518(17) -0.32227(16) 0.0328(4) Uani 1 1 d . . .
H10A H 0.0145 0.2835 -0.3855 0.039 Uiso 1 1 calc R U .
C11 C -0.1609(2) 0.32980(17) -0.33354(16) 0.0331(4) Uani 1 1 d . . .
H11A H -0.2577 0.2413 -0.4051 0.040 Uiso 1 1 calc R U .
C12 C -0.18096(18) 0.43347(16) -0.24044(15) 0.0280(3) Uani 1 1 d . . .
H12A H -0.2917 0.4150 -0.2481 0.034 Uiso 1 1 calc R U .
C13 C -0.04060(17) 0.56465(15) -0.13565(14) 0.0212(3) Uani 1 1 d . . .
C14 C -0.05719(17) 0.67941(15) -0.03231(15) 0.0229(3) Uani 1 1 d . . .
H14A H -0.0271 0.6656 0.0566 0.027 Uiso 1 1 calc R U .
H14B H -0.1770 0.6653 -0.0694 0.027 Uiso 1 1 calc R U .
C15 C 0.06012(17) 0.83780(15) -0.00472(15) 0.0216(3) Uani 1 1 d . . .
H15A H 0.0200 0.8562 -0.0907 0.026 Uiso 1 1 calc R U .
H15B H 0.0552 0.9115 0.0697 0.026 Uiso 1 1 calc R U .
C16 C 0.24249(16) 0.85932(15) 0.03967(13) 0.0184(3) Uani 1 1 d . . .
C17 C 0.38062(17) 0.99593(15) 0.12811(13) 0.0189(3) Uani 1 1 d . . .
C18 C 0.35693(17) 1.13581(15) 0.17880(14) 0.0221(3) Uani 1 1 d . . .
H18A H 0.2502 1.1247 0.1067 0.027 Uiso 1 1 calc R U .
H18B H 0.4525 1.2220 0.1877 0.027 Uiso 1 1 calc R U .
C19 C 0.34865(16) 1.17203(15) 0.31745(14) 0.0197(3) Uani 1 1 d . . .
C20 C 0.33538(18) 1.30306(15) 0.37471(15) 0.0253(3) Uani 1 1 d . . .
H20A H 0.3332 1.3679 0.3271 0.030 Uiso 1 1 calc R U .
C21 C 0.32534(19) 1.34008(17) 0.50005(16) 0.0299(3) Uani 1 1 d . . .
H21A H 0.3166 1.4300 0.5376 0.036 Uiso 1 1 calc R U .
C22 C 0.32794(19) 1.24692(17) 0.57093(15) 0.0299(3) Uani 1 1 d . . .
H22A H 0.3215 1.2726 0.6571 0.036 Uiso 1 1 calc R U .
C23 C 0.33999(19) 1.11596(18) 0.51492(16) 0.0300(3) Uani 1 1 d . . .
H23A H 0.3410 1.0510 0.5625 0.036 Uiso 1 1 calc R U .
C24 C 0.35066(17) 1.07875(16) 0.38903(15) 0.0236(3) Uani 1 1 d . . .
H24A H 0.3594 0.9888 0.3517 0.028 Uiso 1 1 calc R U .
O O 0.4682(3) 0.4860(3) 0.0941(3) 0.0338(6) Uiso 0.45 1 d . . P
H0A H 0.464(6) 0.531(5) 0.053(5) 0.050(13) Uiso 0.45 1 d . . P
H0B H 0.508(8) 0.412(7) 0.032(7) 0.11(2) Uiso 0.45 1 d . . P

loop_
_atom_site_aniso_label
_atom_site_aniso_U_11
_atom_site_aniso_U_22
_atom_site_aniso_U_33
_atom_site_aniso_U_23
_atom_site_aniso_U_13
_atom_site_aniso_U_12
N 0.0203(6) 0.0233(6) 0.0197(6) 0.0096(5) 0.0108(5) 0.0115(5)
C1 0.0210(7) 0.0224(7) 0.0161(6) 0.0090(5) 0.0096(5) 0.0077(6)
C2 0.0262(7) 0.0251(7) 0.0200(7) 0.0073(6) 0.0110(6) 0.0062(6)
C3 0.0206(7) 0.0369(9) 0.0205(7) 0.0076(6) 0.0074(6) 0.0032(6)
C4 0.0182(7) 0.0470(9) 0.0239(7) 0.0157(7) 0.0098(6) 0.0127(7)
C5 0.0247(7) 0.0369(8) 0.0226(7) 0.0144(6) 0.0138(6) 0.0164(6)
C6 0.0196(7) 0.0257(7) 0.0164(6) 0.0099(6) 0.0094(5) 0.0095(6)
C7 0.0208(7) 0.0203(7) 0.0173(6) 0.0103(5) 0.0104(5) 0.0099(5)
C8 0.0223(7) 0.0183(7) 0.0181(6) 0.0089(5) 0.0082(5) 0.0085(5)
C9 0.0292(8) 0.0261(7) 0.0236(7) 0.0084(6) 0.0138(6) 0.0104(6)
C10 0.0423(9) 0.0255(8) 0.0242(8) 0.0049(6) 0.0145(7) 0.0118(7)
C11 0.0324(8) 0.0224(8) 0.0253(8) 0.0058(6) 0.0030(6) 0.0032(6)
C12 0.0214(7) 0.0253(8) 0.0319(8) 0.0142(7) 0.0065(6) 0.0076(6)
C13 0.0211(7) 0.0206(7) 0.0228(7) 0.0123(6) 0.0079(5) 0.0094(6)
C14 0.0175(6) 0.0257(7) 0.0287(7) 0.0141(6) 0.0107(6) 0.0106(6)
C15 0.0212(7) 0.0220(7) 0.0245(7) 0.0101(6) 0.0104(6) 0.0120(6)
C16 0.0202(7) 0.0209(7) 0.0183(6) 0.0099(5) 0.0104(5) 0.0103(5)
C17 0.0231(7) 0.0204(7) 0.0171(6) 0.0098(5) 0.0112(5) 0.0099(6)
C18 0.0238(7) 0.0205(7) 0.0228(7) 0.0099(6) 0.0108(6) 0.0093(6)
C19 0.0141(6) 0.0197(7) 0.0210(7) 0.0066(5) 0.0059(5) 0.0058(5)
C20 0.0265(7) 0.0192(7) 0.0286(8) 0.0087(6) 0.0112(6) 0.0102(6)
C21 0.0289(8) 0.0240(7) 0.0301(8) 0.0030(6) 0.0127(6) 0.0108(6)
C22 0.0271(8) 0.0374(9) 0.0232(7) 0.0083(7) 0.0138(6) 0.0125(7)
C23 0.0326(8) 0.0371(9) 0.0287(8) 0.0184(7) 0.0171(7) 0.0175(7)
C24 0.0263(7) 0.0232(7) 0.0270(7) 0.0116(6) 0.0145(6) 0.0135(6)

loop_
_atom_type_symbol
_atom_type_description
_atom_type_scat_dispersion_real
_atom_type_scat_dispersion_imag
_atom_type_scat_source
C C 0.0033 0.0016 'International Tables Vol C Tables 4.2.6.8 and 6.1.1.4'
H H 0.0000 0.0000 'International Tables Vol C Tables 4.2.6.8 and 6.1.1.4'
N N 0.0061 0.0033 'International Tables Vol C Tables 4.2.6.8 and 6.1.1.4'
O O 0.0106 0.0060 'International Tables Vol C Tables 4.2.6.8 and 6.1.1.4'

loop_
_geom_angle_atom_site_label_1
_geom_angle_atom_site_label_2
_geom_angle_atom_site_label_3
_geom_angle
C7 N C6 118.10(11)
C6 C1 C2 118.24(12)
C6 C1 C17 118.19(12)
C2 C1 C17 123.56(13)
C3 C2 C1 121.02(14)
C2 C3 C4 120.47(14)
C5 C4 C3 120.45(13)
C4 C5 C6 120.28(14)
N C6 C1 122.48(12)
N C6 C5 118.00(12)
C1 C6 C5 119.52(12)
N C7 C16 123.21(12)
N C7 C8 118.02(11)
C16 C7 C8 118.72(11)
C9 C8 C13 119.50(12)
C9 C8 C7 121.24(12)
C13 C8 C7 119.25(12)
C8 C9 C10 120.43(14)
C9 C10 C11 120.02(14)
C12 C11 C10 119.99(14)
C11 C12 C13 120.79(14)
C12 C13 C8 119.27(13)
C12 C13 C14 122.33(12)
C8 C13 C14 118.40(12)
C13 C14 C15 110.62(11)
C16 C15 C14 111.14(11)
C17 C16 C7 119.19(12)
C17 C16 C15 122.62(12)
C7 C16 C15 118.17(11)
C16 C17 C1 118.56(12)
C16 C17 C18 121.10(12)
C1 C17 C18 120.34(12)
C17 C18 C19 115.26(11)
C24 C19 C20 118.31(12)
C24 C19 C18 122.91(12)
C20 C19 C18 118.77(12)
C21 C20 C19 120.94(13)
C22 C21 C20 120.43(14)
C21 C22 C23 119.29(13)
C22 C23 C24 120.37(14)
C19 C24 C23 120.67(13)

loop_
_geom_bond_atom_site_label_1
_geom_bond_atom_site_label_2
_geom_bond_distance
N C7 1.3251(17)
N C6 1.3695(17)
C1 C6 1.4228(19)
C1 C2 1.4211(19)
C1 C17 1.4238(18)
C2 C3 1.367(2)
C3 C4 1.405(2)
C4 C5 1.372(2)
C5 C6 1.4189(19)
C7 C16 1.4325(18)
C7 C8 1.4834(18)
C8 C9 1.4001(19)
C8 C13 1.4007(19)
C9 C10 1.385(2)
C10 C11 1.387(2)
C11 C12 1.385(2)
C12 C13 1.3938(19)
C13 C14 1.5027(19)
C14 C15 1.5269(18)
C15 C16 1.5122(18)
C16 C17 1.3767(19)
C17 C18 1.5122(18)
C18 C19 1.5184(18)
C19 C24 1.3907(19)
C19 C20 1.3933(18)
C20 C21 1.385(2)
C21 C22 1.384(2)
C22 C23 1.383(2)
C23 C24 1.393(2)
